data_7244836
loop_
_publ_author_name
'Hatcher, Lauren E.'
'Coulson, Ben A.'

_publ_section_title
;
 Exploring the influence of polymorphism and chromophore co-ligands on
 linkage isomer photoswitching in [Pd(bpy4dca)(NO2)2]
;
_journal_name_full CrystEngComm
_journal_paper_doi 10.1039/D2CE00213B
_journal_year 2022
_chemical_formula_moiety 'C14 H12 N4 O8 Pd'
_chemical_formula_sum 'C14 H12 N4 O8 Pd'
_chemical_formula_weight 470.68
_chemical_name_systematic
;
Dinitro-(dimethyl 2,2'-bipyridine-4,4'-dicarboxylate)palladium(II)
;
_chemical_properties_physical Light-sensitive,Photo-sensitive
_space_group_crystal_system monoclinic
_space_group_IT_number 14
_space_group_name_Hall '-P 2yn'
_space_group_name_H-M_alt 'P 1 21/n 1'
_atom_sites_solution_hydrogens geom
_audit_creation_method SHELXL-2018/3
_audit_update_record
;
2022-02-14 deposited with the CCDC.	2022-03-25 downloaded from the CCDC.
;
_cell_angle_alpha 90
_cell_angle_beta 93.899(5)
_cell_angle_gamma 90
_cell_formula_units_Z 4
_cell_length_a 8.5727(5)
_cell_length_b 7.8506(4)
_cell_length_c 24.9331(13)
_cell_measurement_reflns_used 1881
_cell_measurement_temperature 200(2)
_cell_measurement_theta_max 25.3810
_cell_measurement_theta_min 3.6630
_cell_volume 1674.13(16)
_computing_cell_refinement 'CrysAlisPro 1.171.40.67a (Rigaku OD, 2019)'
_computing_data_collection 'CrysAlisPro 1.171.40.67a (Rigaku OD, 2019)'
_computing_data_reduction 'CrysAlisPro 1.171.40.67a (Rigaku OD, 2019)'
_computing_structure_refinement 'SHELXL-2018/3 (Sheldrick, 2018)'
_computing_structure_solution 'SHELXT 2018/2 (Sheldrick, 2018)'
_diffrn_ambient_temperature 200(2)
_diffrn_detector_area_resol_mean 10.3795
_diffrn_measured_fraction_theta_full 0.997
_diffrn_measured_fraction_theta_max 0.997
_diffrn_measurement_device_type 'Xcalibur, Atlas, Gemini ultra'
_diffrn_measurement_method '\w scans'
_diffrn_radiation_type MoK\a
_diffrn_radiation_wavelength 0.71073
_diffrn_reflns_av_R_equivalents 0.0537
_diffrn_reflns_av_unetI/netI 0.0865
_diffrn_reflns_Laue_measured_fraction_full 0.997
_diffrn_reflns_Laue_measured_fraction_max 0.997
_diffrn_reflns_limit_h_max 10
_diffrn_reflns_limit_h_min -10
_diffrn_reflns_limit_k_max 9
_diffrn_reflns_limit_k_min -8
_diffrn_reflns_limit_l_max 30
_diffrn_reflns_limit_l_min -31
_diffrn_reflns_number 7335
_diffrn_reflns_point_group_measured_fraction_full 0.997
_diffrn_reflns_point_group_measured_fraction_max 0.997
_diffrn_reflns_theta_full 25.242
_diffrn_reflns_theta_max 26.368
_diffrn_reflns_theta_min 3.523
_diffrn_source 'fine-focus sealed X-ray tube'
_diffrn_source_type 'Enhance (Mo) X-ray Source'
_exptl_absorpt_coefficient_mu 1.163
_exptl_absorpt_correction_T_max 1.00000
_exptl_absorpt_correction_T_min 0.91483
_exptl_absorpt_correction_type multi-scan
_exptl_absorpt_process_details
;
CrysAlisPro 1.171.41.107a (Rigaku Oxford Diffraction, 2021)
Empirical absorption correction using spherical harmonics,
implemented in SCALE3 ABSPACK scaling algorithm.
;
_exptl_crystal_colour yellow
_exptl_crystal_density_diffrn 1.867
_exptl_crystal_description block
_exptl_crystal_F_000 936
_exptl_crystal_recrystallization_method 'Re-crystallisation from solvent: Acetonitrile/water'
_exptl_crystal_size_max 0.300
_exptl_crystal_size_mid 0.200
_exptl_crystal_size_min 0.100
_refine_diff_density_max 0.780
_refine_diff_density_min -0.842
_refine_diff_density_rms 0.114
_refine_ls_extinction_method none
_refine_ls_goodness_of_fit_ref 1.034
_refine_ls_hydrogen_treatment constr
_refine_ls_matrix_type full
_refine_ls_number_parameters 274
_refine_ls_number_reflns 3417
_refine_ls_number_restraints 284
_refine_ls_restrained_S_all 1.004
_refine_ls_R_factor_all 0.0903
_refine_ls_R_factor_gt 0.0492
_refine_ls_shift/su_max 0.001
_refine_ls_shift/su_mean 0.000
_refine_ls_structure_factor_coef Fsqd
_refine_ls_weighting_details 'w=1/[\s^2^(Fo^2^)+(0.0183P)^2^+1.4296P] where P=(Fo^2^+2Fc^2^)/3'
_refine_ls_weighting_scheme calc
_refine_ls_wR_factor_gt 0.0779
_refine_ls_wR_factor_ref 0.0938
_reflns_Friedel_coverage 0.000
_reflns_number_gt 2310
_reflns_number_total 3417
_reflns_threshold_expression 'I > 2\s(I)'
_cod_data_source_file d2ce00213b3.cif
_cod_data_source_block Poly2_PSS-470nm_200K
_cod_original_sg_symbol_H-M 'P 21/n'
_cod_database_code 7244836
_shelx_shelxl_version_number 2018/3
_shelx_space_group_comment
;
The symmetry employed for this shelxl refinement is uniquely defined
by the following loop, which should always be used as a source of
symmetry information in preference to the above space-group names.
They are only intended as comments.
;

loop_
_space_group_symop_operation_xyz
'x, y, z'
'-x+1/2, y+1/2, -z+1/2'
'-x, -y, -z'
'x-1/2, -y-1/2, z-1/2'

loop_
_atom_site_label
_atom_site_type_symbol
_atom_site_fract_x
_atom_site_fract_y
_atom_site_fract_z
_atom_site_U_iso_or_equiv
_atom_site_adp_type
_atom_site_occupancy
_atom_site_site_symmetry_order
_atom_site_calc_flag
_atom_site_refinement_flags_posn
_atom_site_refinement_flags_adp
_atom_site_refinement_flags_occupancy
_atom_site_disorder_assembly
_atom_site_disorder_group
Pd1 Pd 0.31173(5) 0.54669(5) 0.50524(2) 0.03663(14) Uani 1 1 d D . . . .
O5 O 0.6388(5) 0.9775(5) 0.73214(16) 0.0596(12) Uani 1 1 d . . . . .
O6 O 0.5797(4) 0.7232(4) 0.76581(15) 0.0414(10) Uani 1 1 d . . . . .
O7 O 0.2306(4) 0.0005(4) 0.72265(13) 0.0366(9) Uani 1 1 d . . . . .
O8 O 0.0606(5) -0.1122(4) 0.66053(14) 0.0457(10) Uani 1 1 d . . . . .
N3 N 0.3958(5) 0.6546(5) 0.57456(16) 0.0304(10) Uani 1 1 d . . . . .
N4 N 0.2652(5) 0.3581(5) 0.55701(16) 0.0301(10) Uani 1 1 d . . . . .
C1 C 0.4670(6) 0.8061(6) 0.5795(2) 0.0386(14) Uani 1 1 d . . . . .
H1 H 0.475995 0.873767 0.548268 0.046 Uiso 1 1 calc R U . . .
C2 C 0.5280(6) 0.8676(6) 0.6285(2) 0.0373(13) Uani 1 1 d . . . . .
H2 H 0.578396 0.975434 0.630832 0.045 Uiso 1 1 calc R U . . .
C3 C 0.5147(6) 0.7700(6) 0.6742(2) 0.0318(12) Uani 1 1 d . . . . .
C4 C 0.4425(6) 0.6129(6) 0.6691(2) 0.0288(11) Uani 1 1 d . . . . .
H4 H 0.433837 0.543019 0.699900 0.035 Uiso 1 1 calc R U . . .
C5 C 0.3828(5) 0.5576(6) 0.61903(19) 0.0277(11) Uani 1 1 d . . . . .
C6 C 0.3058(6) 0.3917(6) 0.60940(19) 0.0272(11) Uani 1 1 d . . . . .
C7 C 0.2759(6) 0.2762(6) 0.6489(2) 0.0288(12) Uani 1 1 d . . . . .
H7 H 0.305914 0.300419 0.685516 0.035 Uiso 1 1 calc R U . . .
C8 C 0.2016(6) 0.1245(6) 0.63489(19) 0.0270(11) Uani 1 1 d . . . . .
C9 C 0.1601(6) 0.0927(6) 0.5815(2) 0.0364(13) Uani 1 1 d . . . . .
H9 H 0.108052 -0.010114 0.571132 0.044 Uiso 1 1 calc R U . . .
C10 C 0.1948(6) 0.2112(6) 0.5433(2) 0.0364(13) Uani 1 1 d . . . . .
H10 H 0.167995 0.187801 0.506387 0.044 Uiso 1 1 calc R U . . .
C11 C 0.5845(6) 0.8381(7) 0.7267(2) 0.0357(13) Uani 1 1 d . . . . .
C12 C 0.6551(7) 0.7746(7) 0.8174(2) 0.0508(16) Uani 1 1 d . . . . .
H12A H 0.761990 0.812663 0.812372 0.076 Uiso 1 1 calc R U . . .
H12B H 0.658062 0.677725 0.842247 0.076 Uiso 1 1 calc R U . . .
H12C H 0.595941 0.868140 0.832368 0.076 Uiso 1 1 calc R U . . .
C13 C 0.1673(6) -0.0011(6) 0.6780(2) 0.0346(13) Uani 1 1 d . . . . .
C14 C 0.0116(7) -0.2373(7) 0.6995(2) 0.0512(17) Uani 1 1 d . . . . .
H14A H -0.060224 -0.319307 0.681397 0.077 Uiso 1 1 calc R U . . .
H14B H -0.041410 -0.178829 0.727898 0.077 Uiso 1 1 calc R U . . .
H14C H 0.103591 -0.297471 0.715472 0.077 Uiso 1 1 calc R U . . .
N1 N 0.321(3) 0.755(2) 0.4590(8) 0.057(2) Uani 0.186(7) 1 d D . P A 1
O1 O 0.396(2) 0.744(3) 0.4201(9) 0.0519(15) Uani 0.186(7) 1 d D . P A 1
O2 O 0.254(5) 0.884(4) 0.4679(17) 0.0530(18) Uani 0.186(7) 1 d D . P A 1
O1A O 0.3799(6) 0.7349(7) 0.4561(2) 0.0519(15) Uani 0.814(7) 1 d D . P A 2
N1A N 0.2942(9) 0.8681(9) 0.4493(3) 0.057(2) Uani 0.814(7) 1 d D . P A 2
O2A O 0.1761(7) 0.8649(6) 0.4766(2) 0.0530(18) Uani 0.814(7) 1 d D . P A 2
N2 N 0.1826(16) 0.4559(19) 0.4415(4) 0.0472(19) Uani 0.193(7) 1 d D . P A 3
O3 O 0.253(2) 0.443(3) 0.4015(7) 0.0543(19) Uani 0.193(7) 1 d D . P A 3
O4 O 0.047(2) 0.419(4) 0.4369(18) 0.078(3) Uani 0.193(7) 1 d D . P A 3
N2A N 0.1826(16) 0.4559(19) 0.4415(4) 0.0472(19) Uani 0.098(8) 1 d D . P A 4
O3A O 0.210(6) 0.317(3) 0.4245(17) 0.0543(19) Uani 0.098(8) 1 d D . P A 4
O4A O 0.073(5) 0.511(11) 0.415(2) 0.078(3) Uani 0.098(8) 1 d D . P A 4
O3B O 0.2642(7) 0.4016(9) 0.4398(2) 0.0543(19) Uani 0.710(7) 1 d D . P A 5
O4B O 0.0404(10) 0.5136(14) 0.4336(4) 0.078(3) Uani 0.710(7) 1 d D . P A 5
N2B N 0.1289(8) 0.4107(9) 0.4137(3) 0.0472(19) Uani 0.710(7) 1 d D . P A 5

loop_
_atom_site_aniso_label
_atom_site_aniso_U_11
_atom_site_aniso_U_22
_atom_site_aniso_U_33
_atom_site_aniso_U_23
_atom_site_aniso_U_13
_atom_site_aniso_U_12
Pd1 0.0428(3) 0.0416(3) 0.0255(2) 0.0039(2) 0.00183(17) -0.0008(2)
O5 0.082(3) 0.049(3) 0.048(3) -0.015(2) 0.009(2) -0.030(2)
O6 0.046(3) 0.039(2) 0.039(2) -0.0060(18) -0.0026(19) -0.0037(19)
O7 0.041(2) 0.043(2) 0.026(2) 0.0010(16) 0.0034(17) -0.0041(17)
O8 0.066(3) 0.036(2) 0.033(2) 0.0066(17) -0.009(2) -0.020(2)
N3 0.033(3) 0.030(2) 0.030(2) -0.0036(19) 0.0069(19) -0.001(2)
N4 0.032(3) 0.032(2) 0.025(2) 0.0014(19) 0.0006(19) 0.001(2)
C1 0.039(4) 0.031(3) 0.047(4) 0.005(3) 0.007(3) 0.000(3)
C2 0.041(4) 0.030(3) 0.042(3) -0.007(3) 0.010(3) -0.007(3)
C3 0.035(3) 0.032(3) 0.030(3) -0.006(2) 0.008(2) -0.001(2)
C4 0.026(3) 0.032(3) 0.029(3) 0.000(2) 0.007(2) 0.001(2)
C5 0.024(3) 0.033(3) 0.027(3) 0.001(2) 0.008(2) -0.001(2)
C6 0.024(3) 0.033(3) 0.025(3) -0.002(2) 0.002(2) 0.002(2)
C7 0.028(3) 0.033(3) 0.025(3) -0.004(2) 0.001(2) 0.000(2)
C8 0.028(3) 0.025(2) 0.029(3) -0.001(2) 0.002(2) -0.002(2)
C9 0.045(4) 0.030(3) 0.034(3) -0.006(2) 0.000(3) -0.005(2)
C10 0.040(3) 0.041(3) 0.027(3) -0.004(2) -0.004(2) 0.001(3)
C11 0.028(3) 0.041(3) 0.038(3) -0.011(3) 0.007(2) -0.004(3)
C12 0.060(4) 0.060(4) 0.031(3) -0.012(3) -0.006(3) -0.010(3)
C13 0.037(3) 0.036(3) 0.031(3) 0.000(2) 0.006(2) 0.004(2)
C14 0.065(4) 0.043(3) 0.045(4) 0.012(3) -0.001(3) -0.025(3)
N1 0.059(6) 0.057(4) 0.055(5) 0.021(4) 0.007(4) -0.011(4)
O1 0.051(4) 0.065(3) 0.040(3) 0.028(3) 0.010(3) 0.009(3)
O2 0.052(5) 0.043(3) 0.064(4) 0.001(2) 0.004(3) 0.002(3)
O1A 0.051(4) 0.065(3) 0.040(3) 0.028(3) 0.010(3) 0.009(3)
N1A 0.059(6) 0.057(4) 0.055(5) 0.021(4) 0.007(4) -0.011(4)
O2A 0.052(5) 0.043(3) 0.064(4) 0.001(2) 0.004(3) 0.002(3)
N2 0.043(5) 0.059(5) 0.039(5) 0.000(4) -0.004(3) 0.000(4)
O3 0.044(4) 0.082(5) 0.035(4) -0.021(3) -0.007(3) 0.004(3)
O4 0.040(4) 0.115(7) 0.076(5) -0.041(7) -0.008(3) 0.023(4)
N2A 0.043(5) 0.059(5) 0.039(5) 0.000(4) -0.004(3) 0.000(4)
O3A 0.044(4) 0.082(5) 0.035(4) -0.021(3) -0.007(3) 0.004(3)
O4A 0.040(4) 0.115(7) 0.076(5) -0.041(7) -0.008(3) 0.023(4)
O3B 0.044(4) 0.082(5) 0.035(4) -0.021(3) -0.007(3) 0.004(3)
O4B 0.040(4) 0.115(7) 0.076(5) -0.041(7) -0.008(3) 0.023(4)
N2B 0.043(5) 0.059(5) 0.039(5) 0.000(4) -0.004(3) 0.000(4)

loop_
_atom_type_symbol
_atom_type_description
_atom_type_scat_dispersion_real
_atom_type_scat_dispersion_imag
_atom_type_scat_source
C C 0.0033 0.0016 'International Tables Vol C Tables 4.2.6.8 and 6.1.1.4'
H H 0.0000 0.0000 'International Tables Vol C Tables 4.2.6.8 and 6.1.1.4'
N N 0.0061 0.0033 'International Tables Vol C Tables 4.2.6.8 and 6.1.1.4'
O O 0.0106 0.0060 'International Tables Vol C Tables 4.2.6.8 and 6.1.1.4'
Pd Pd -0.9988 1.0072 'International Tables Vol C Tables 4.2.6.8 and 6.1.1.4'

loop_
_geom_angle_atom_site_label_1
_geom_angle_atom_site_label_2
_geom_angle_atom_site_label_3
_geom_angle
_geom_angle_site_symmetry_1
_geom_angle_site_symmetry_3
_geom_angle_publ_flag
N2A Pd1 N3 167.4(5) . . ?
N2 Pd1 N3 167.4(5) . . ?
N1 Pd1 N3 97.2(7) . . ?
O3B Pd1 N3 167.6(2) . . ?
N2A Pd1 N4 97.1(5) . . ?
N2 Pd1 N4 97.1(5) . . ?
N1 Pd1 N4 169.0(7) . . ?
O3B Pd1 N4 93.8(2) . . ?
N3 Pd1 N4 80.50(16) . . ?
N3 Pd1 O1A 96.4(2) . . ?
N4 Pd1 O1A 174.6(2) . . ?
C11 O6 C12 115.1(4) . . ?
C13 O8 C14 116.7(4) . . ?
C1 N3 C5 119.1(4) . . ?
C1 N3 Pd1 126.0(4) . . ?
C5 N3 Pd1 114.9(3) . . ?
C10 N4 C6 119.8(4) . . ?
C10 N4 Pd1 125.0(3) . . ?
C6 N4 Pd1 115.1(3) . . ?
N3 C1 C2 122.3(5) . . ?
N3 C1 H1 118.9 . . ?
C2 C1 H1 118.9 . . ?
C3 C2 C1 119.1(5) . . ?
C3 C2 H2 120.5 . . ?
C1 C2 H2 120.5 . . ?
C4 C3 C2 118.8(5) . . ?
C4 C3 C11 123.2(5) . . ?
C2 C3 C11 118.0(5) . . ?
C3 C4 C5 119.8(5) . . ?
C3 C4 H4 120.1 . . ?
C5 C4 H4 120.1 . . ?
N3 C5 C4 121.0(4) . . ?
N3 C5 C6 115.1(4) . . ?
C4 C5 C6 123.9(4) . . ?
N4 C6 C7 120.9(4) . . ?
N4 C6 C5 114.4(4) . . ?
C7 C6 C5 124.7(4) . . ?
C6 C7 C8 119.4(5) . . ?
C6 C7 H7 120.3 . . ?
C8 C7 H7 120.3 . . ?
C9 C8 C7 119.0(5) . . ?
C9 C8 C13 121.5(4) . . ?
C7 C8 C13 119.5(4) . . ?
C8 C9 C10 119.6(5) . . ?
C8 C9 H9 120.2 . . ?
C10 C9 H9 120.2 . . ?
N4 C10 C9 121.3(5) . . ?
N4 C10 H10 119.4 . . ?
C9 C10 H10 119.4 . . ?
O5 C11 O6 124.7(5) . . ?
O5 C11 C3 123.7(5) . . ?
O6 C11 C3 111.5(4) . . ?
O6 C12 H12A 109.5 . . ?
O6 C12 H12B 109.5 . . ?
H12A C12 H12B 109.5 . . ?
O6 C12 H12C 109.5 . . ?
H12A C12 H12C 109.5 . . ?
H12B C12 H12C 109.5 . . ?
O7 C13 O8 124.8(5) . . ?
O7 C13 C8 123.8(5) . . ?
O8 C13 C8 111.4(4) . . ?
O8 C14 H14A 109.5 . . ?
O8 C14 H14B 109.5 . . ?
H14A C14 H14B 109.5 . . ?
O8 C14 H14C 109.5 . . ?
H14A C14 H14C 109.5 . . ?
H14B C14 H14C 109.5 . . ?
O1 N1 O2 120(2) . . ?
O1 N1 Pd1 117.1(16) . . ?
O2 N1 Pd1 123(2) . . ?
N1A O1A Pd1 119.1(4) . . ?
O2A N1A O1A 112.8(6) . . ?
O4 N2 O3 116(2) . . ?
O4 N2 Pd1 130(2) . . ?
O3 N2 Pd1 114.0(13) . . ?
O4A N2A O3A 107(5) . . ?
O4A N2A Pd1 133(5) . . ?
O3A N2A Pd1 120(2) . . ?
N2B O3B Pd1 120.2(5) . . ?
O4B N2B O3B 112.9(7) . . ?

loop_
_geom_bond_atom_site_label_1
_geom_bond_atom_site_label_2
_geom_bond_distance
_geom_bond_site_symmetry_2
_geom_bond_publ_flag
Pd1 N2A 2.004(7) . ?
Pd1 N2 2.004(7) . ?
Pd1 N1 2.005(10) . ?
Pd1 O3B 2.010(5) . ?
Pd1 N3 2.014(4) . ?
Pd1 N4 2.021(4) . ?
Pd1 O1A 2.031(4) . ?
O5 C11 1.193(6) . ?
O6 C11 1.331(6) . ?
O6 C12 1.457(5) . ?
O7 C13 1.206(6) . ?
O8 C13 1.317(6) . ?
O8 C14 1.464(6) . ?
N3 C1 1.339(6) . ?
N3 C5 1.356(6) . ?
N4 C10 1.336(6) . ?
N4 C6 1.355(6) . ?
C1 C2 1.384(7) . ?
C1 H1 0.9500 . ?
C2 C3 1.383(7) . ?
C2 H2 0.9500 . ?
C3 C4 1.381(6) . ?
C3 C11 1.501(7) . ?
C4 C5 1.388(6) . ?
C4 H4 0.9500 . ?
C5 C6 1.472(6) . ?
C6 C7 1.376(6) . ?
C7 C8 1.385(6) . ?
C7 H7 0.9500 . ?
C8 C9 1.376(6) . ?
C8 C13 1.501(7) . ?
C9 C10 1.379(7) . ?
C9 H9 0.9500 . ?
C10 H10 0.9500 . ?
C12 H12A 0.9800 . ?
C12 H12B 0.9800 . ?
C12 H12C 0.9800 . ?
C14 H14A 0.9800 . ?
C14 H14B 0.9800 . ?
C14 H14C 0.9800 . ?
N1 O1 1.198(10) . ?
N1 O2 1.201(10) . ?
O1A N1A 1.283(7) . ?
N1A O2A 1.259(7) . ?
N2 O4 1.194(10) . ?
N2 O3 1.203(10) . ?
N2A O4A 1.195(10) . ?
N2A O3A 1.200(10) . ?
O3B N2B 1.292(7) . ?
O4B N2B 1.235(8) . ?

loop_
_geom_torsion_atom_site_label_1
_geom_torsion_atom_site_label_2
_geom_torsion_atom_site_label_3
_geom_torsion_atom_site_label_4
_geom_torsion
_geom_torsion_site_symmetry_1
_geom_torsion_site_symmetry_2
_geom_torsion_site_symmetry_3
_geom_torsion_site_symmetry_4
_geom_torsion_publ_flag
C5 N3 C1 C2 0.0(7) . . . . ?
Pd1 N3 C1 C2 -176.9(4) . . . . ?
N3 C1 C2 C3 -0.3(8) . . . . ?
C1 C2 C3 C4 0.8(8) . . . . ?
C1 C2 C3 C11 178.9(5) . . . . ?
C2 C3 C4 C5 -1.1(7) . . . . ?
C11 C3 C4 C5 -179.0(4) . . . . ?
C1 N3 C5 C4 -0.3(7) . . . . ?
Pd1 N3 C5 C4 176.9(3) . . . . ?
C1 N3 C5 C6 -178.7(4) . . . . ?
Pd1 N3 C5 C6 -1.5(5) . . . . ?
C3 C4 C5 N3 0.9(7) . . . . ?
C3 C4 C5 C6 179.2(5) . . . . ?
C10 N4 C6 C7 0.1(7) . . . . ?
Pd1 N4 C6 C7 177.9(4) . . . . ?
C10 N4 C6 C5 179.9(4) . . . . ?
Pd1 N4 C6 C5 -2.4(5) . . . . ?
N3 C5 C6 N4 2.6(6) . . . . ?
C4 C5 C6 N4 -175.8(4) . . . . ?
N3 C5 C6 C7 -177.7(5) . . . . ?
C4 C5 C6 C7 3.9(8) . . . . ?
N4 C6 C7 C8 -0.7(7) . . . . ?
C5 C6 C7 C8 179.6(4) . . . . ?
C6 C7 C8 C9 0.3(7) . . . . ?
C6 C7 C8 C13 -179.4(5) . . . . ?
C7 C8 C9 C10 0.7(8) . . . . ?
C13 C8 C9 C10 -179.6(5) . . . . ?
C6 N4 C10 C9 0.9(8) . . . . ?
Pd1 N4 C10 C9 -176.6(4) . . . . ?
C8 C9 C10 N4 -1.3(8) . . . . ?
C12 O6 C11 O5 -3.3(8) . . . . ?
C12 O6 C11 C3 175.9(4) . . . . ?
C4 C3 C11 O5 -175.4(5) . . . . ?
C2 C3 C11 O5 6.7(8) . . . . ?
C4 C3 C11 O6 5.4(7) . . . . ?
C2 C3 C11 O6 -172.5(5) . . . . ?
C14 O8 C13 O7 2.8(8) . . . . ?
C14 O8 C13 C8 -177.3(5) . . . . ?
C9 C8 C13 O7 162.3(5) . . . . ?
C7 C8 C13 O7 -18.0(8) . . . . ?
C9 C8 C13 O8 -17.5(7) . . . . ?
C7 C8 C13 O8 162.2(4) . . . . ?
Pd1 O1A N1A O2A 1.9(9) . . . . ?
Pd1 O3B N2B O4B -0.1(11) . . . . ?
